data_2009562
loop_
_publ_author_name
'H\"anggi, G.'
'Schmalle, H.'
'Dubler, E.'

_publ_section_title
;
 Cd(alloxanthine)~2~(NO~3~)~2~(H~2~O)~2~
;
_journal_issue 3
_journal_name_full 'Acta Crystallographica Section C'
_journal_page_first 388
_journal_page_last 391
_journal_paper_doi 10.1107/S0108270193008832
_journal_volume 50
_journal_year 1994
_chemical_formula_moiety 'C10 H12 Cd1 N10 O12'
_chemical_formula_sum 'C10 H12 Cd N10 O12'
_chemical_formula_weight 576.68
_space_group_IT_number 2
_space_group_name_Hall '-P 1'
_space_group_name_H-M_alt 'P -1'
_symmetry_cell_setting triclinic
_symmetry_space_group_name_Hall '-P 1'
_symmetry_space_group_name_H-M 'P -1'
_atom_type_scat_source IntTabIV
_cell_angle_alpha 109.25(3)
_cell_angle_beta 99.62(2)
_cell_angle_gamma 104.44(2)
_cell_formula_units_Z 1
_cell_length_a 7.135(2)
_cell_length_b 7.946(4)
_cell_length_c 9.0390(10)
_cell_measurement_reflns_used 25
_cell_measurement_temperature 295
_cell_measurement_theta_max 13.6
_cell_measurement_theta_min 8.1
_cell_volume 450.8(3)
_computing_cell_refinement 'Enraf-Nonius CAD-4 diffractometer'
_computing_data_collection 'Enraf-Nonius CAD-4 diffractometer'
_computing_data_reduction 'MolEN (Fair, 1990)'
_computing_molecular_graphics 'ORTEPII (Johnson, 1976)'
_computing_structure_refinement MolEN
_diffrn_measurement_device 'Enraf-Nonius CAD-4'
_diffrn_measurement_method \w-2\q
_diffrn_radiation_type MoK\a
_diffrn_radiation_wavelength 0.71073
_diffrn_reflns_av_R_equivalents 0.013
_diffrn_reflns_limit_h_max 12
_diffrn_reflns_limit_h_min -12
_diffrn_reflns_limit_k_max 0
_diffrn_reflns_limit_k_min -14
_diffrn_reflns_limit_l_max 16
_diffrn_reflns_limit_l_min -16
_diffrn_reflns_number 5854
_diffrn_reflns_theta_max 40
_diffrn_standards_decay_% <+-2
_diffrn_standards_interval_count 300
_diffrn_standards_number 3
_exptl_absorpt_coefficient_mu 1.295
_exptl_absorpt_correction_T_max 0.659
_exptl_absorpt_correction_T_min 0.440
_exptl_absorpt_correction_type analytical
_exptl_crystal_colour colourless
_exptl_crystal_density_diffrn 2.124
_exptl_crystal_density_meas 2.13
_exptl_crystal_description plate
_exptl_crystal_size_max 0.50
_exptl_crystal_size_mid 0.46
_exptl_crystal_size_min 0.09
_refine_diff_density_max 0.84
_refine_diff_density_min -1.82
_refine_ls_extinction_coef 'g = 3.7E-6'
_refine_ls_extinction_method 'empirical, secondary'
_refine_ls_goodness_of_fit_obs 0.535
_refine_ls_hydrogen_treatment refall
_refine_ls_number_parameters 176
_refine_ls_number_reflns 4686
_refine_ls_R_factor_obs 0.033
_refine_ls_shift/esd_max 0.02
_refine_ls_structure_factor_coef F
_refine_ls_weighting_details 'w = 1/(\s^2^F~o~ + 0.016F~o~^2^)'
_refine_ls_weighting_scheme calc
_refine_ls_wR_factor_obs 0.039
_reflns_number_observed 4686
_reflns_number_total 5562
_reflns_observed_criterion I>=3\s(I)
_cod_data_source_file sh1062.cif
_cod_data_source_block sh1062_structure_1_of_1
_cod_depositor_comments
;
The following automatic conversions were performed:

'_refine_ls_weighting_scheme' value '1/(\s^2^F~o~ + 0.016F~o~^2^)'
was changed to 'calc'. New tag '_refine_ls_weighting_details' was
created. The value of the new tag was set to 'w = 1/(\s^2^F~o~ +
0.016F~o~^2^)'.

Automatic conversion script
Id: cif_fix_values 3143 2015-03-26 13:38:13Z robertas 
;
_cod_original_cell_volume 450.8(6)
_cod_original_formula_sum 'C10 H12 Cd1 N10 O12'
_cod_database_code 2009562

loop_
_space_group_symop_id
_space_group_symop_operation_xyz
1 x,y,z
2 -x,-y,-z

loop_
_atom_site_label
_atom_site_fract_x
_atom_site_fract_y
_atom_site_fract_z
_atom_site_U_iso_or_equiv
Cd .0 .0 1.0 .03156(4)
O(1) .2839(3) -.0379(3) 1.1148(2) .0543(5)
N(11) .1343(3) .4745(2) 1.2325(2) .0303(4)
O(11) .1387(3) .3233(2) 1.1323(2) .0613(5)
O(12) .2048(3) .6216(2) 1.2122(2) .0510(5)
O(13) .0674(3) .4763(2) 1.3505(2) .0460(4)
N(1) .3908(3) .4591(2) .6630(2) .0308(4)
C(2) .3435(3) .5168(2) .8106(2) .0301(4)
O(2) .3769(3) .6840(2) .8901(2) .0445(4)
N(3) .2586(3) .3763(2) .8592(2) .0318(4)
C(4) .2241(3) .1915(2) .7647(2) .0262(4)
C(5) .2785(3) .1369(2) .6177(2) .0260(4)
C(6) .3694(3) .2786(2) .5618(2) .0275(4)
O(6) .4249(2) .2491(2) .4362(2) .0393(4)
C(7) .2200(3) -.0589(2) .5575(2) .0312(4)
N(8) .1378(3) -.1103(2) .6644(2) .0333(4)
N(9) .1373(3) .0407(2) .7943(2) .0320(4)
H(1) .445(4) .542(4) .642(3) .041(8)
H(3) .246(5) .442(5) .984(4) .090(10)
H(7) .208(4) -.168(4) .445(3) .047(8)
H(8) .069(4) -.236(4) .642(3) .060(10)
H(11) .331(5) -.122(5) 1.091(4) .080(10)
H(12) .377(5) .028(5) 1.200(4) .090(10)

loop_
_geom_angle_atom_site_label_1
_geom_angle_atom_site_label_2
_geom_angle_atom_site_label_3
_geom_angle
_geom_angle_publ_flag
N(9) Cd O(1) 89.65(8) yes
N(9) Cd O(1') 90.35(8) yes
N(9) Cd O(11) 85.40(6) yes
N(9) Cd O(11') 94.60(6) yes
O(1) Cd O(11) 90.96(9) yes
O(1) Cd O(11') 89.04(9) yes
C(6) N(1) C(2) 128.0(2) yes
N(1) C(2) N(3) 116.1(2) yes
C(2) N(3) C(4) 120.5(2) yes
N(3) C(4) C(5) 122.30(10) yes
C(4) C(5) C(6) 119.4(2) yes
C(5) C(6) N(1) 113.50(10) yes
C(4) C(5) C(7) 105.50(10) yes
C(5) C(7) N(8) 106.3(2) yes
C(7) N(8) N(9) 112.9(2) yes
N(8) N(9) C(4) 104.40(10) yes
N(9) C(4) C(5) 110.8(2) yes
N(3) C(4) N(9) 126.9(2) yes
C(6) C(5) C(7) 135.0(2) yes
N(1) C(2) O(2) 120.7(2) yes
N(3) C(2) O(2) 123.2(2) yes
N(1) C(6) O(6) 120.9(2) yes
C(5) C(6) O(6) 125.6(2) yes
Cd N(9) N(8) 121.70(10) yes
Cd N(9) C(4) 133.90(10) yes
O(11) N(11) O(12) 117.9(2) yes
O(11) N(11) O(13) 120.7(2) yes
O(12) N(11) O(13) 121.4(2) yes

loop_
_geom_bond_atom_site_label_1
_geom_bond_atom_site_label_2
_geom_bond_distance
_geom_bond_publ_flag
Cd N(9) 2.3170(10) yes
Cd O(1) 2.253(2) yes
Cd O(11) 2.307(2) yes
N(1) C(2) 1.389(2) yes
C(2) N(3) 1.372(2) yes
N(3) C(4) 1.367(2) yes
C(4) C(5) 1.408(2) yes
C(5) C(6) 1.436(2) yes
C(6) N(1) 1.377(2) yes
C(5) C(7) 1.390(3) yes
C(7) N(8) 1.332(2) yes
N(8) N(9) 1.376(2) yes
N(9) C(4) 1.336(2) yes
C(2) O(2) 1.222(2) yes
C(6) O(6) 1.233(2) yes
N(3) N(9) 2.419(2) yes
N(11) O(11) 1.256(2) yes
N(11) O(12) 1.238(2) yes
N(11) O(13) 1.236(2) yes
N(1) H(1) 0.78(3) no
N(3) H(3) 1.11(4) no
C(7) H(7) 1.07(3) no
N(8) H(8) 0.93(3) no
O(1) H(11) 0.81(4) no
O(1) H(12) 0.84(4) no
